data_7224030
loop_
_publ_author_name
'Gumbau-Brisa, R.'
'Hayward, J. J.'
'Wallis, J. D.'
'Rawson, J. M.'
'Pilkington, M.'

_publ_section_title
;
 Structural insights into the coordination chemistry and reactivity of a
 3,3&#x2032;-bis-imine-2,2&#x2032;-bipyridine ligand
;
_journal_issue 11
_journal_name_full CrystEngComm
_journal_page_first 1892
_journal_paper_doi 10.1039/C5CE02349A
_journal_volume 18
_journal_year 2016
_chemical_formula_sum 'C52 H38 Fe2 N10 O5'
_chemical_formula_weight 994.62
_chemical_name_systematic
; 
 ? 
;
_space_group_IT_number 2
_symmetry_cell_setting triclinic
_symmetry_space_group_name_Hall '-P 1'
_symmetry_space_group_name_H-M 'P -1'
_atom_sites_solution_hydrogens geom
_atom_sites_solution_primary direct
_atom_sites_solution_secondary difmap
_audit_creation_method SHELXL-97
_audit_update_record
;
2015-07-17 deposited with the CCDC.
2016-01-26 downloaded from the CCDC.
;
_cell_angle_alpha 100.563(2)
_cell_angle_beta 107.325(2)
_cell_angle_gamma 98.963(3)
_cell_formula_units_Z 2
_cell_length_a 13.0767(8)
_cell_length_b 13.4441(8)
_cell_length_c 14.3843(8)
_cell_measurement_temperature 150(2)
_cell_volume 2312.8(2)
_computing_cell_refinement 'Bruker SAINT'
_computing_data_collection 'Bruker APEX-2'
_computing_data_reduction 'Bruker SAINT'
_computing_molecular_graphics 'Bruker SHELXTL'
_computing_publication_material 'Bruker SHELXTL'
_computing_structure_refinement 'SHELXL-97 (Sheldrick, 1997)'
_computing_structure_solution 'SHELXS-97 (Sheldrick, 1990)'
_diffrn_ambient_temperature 150(2)
_diffrn_measured_fraction_theta_full 0.975
_diffrn_measured_fraction_theta_max 0.975
_diffrn_measurement_device_type 'Bruker APEX-II CCD'
_diffrn_measurement_method '\f and \w scans'
_diffrn_radiation_monochromator graphite
_diffrn_radiation_source 'fine-focus sealed tube'
_diffrn_radiation_type MoK\a
_diffrn_radiation_wavelength 0.71073
_diffrn_reflns_av_R_equivalents 0.0390
_diffrn_reflns_av_sigmaI/netI 0.0317
_diffrn_reflns_limit_h_max 16
_diffrn_reflns_limit_h_min -17
_diffrn_reflns_limit_k_max 17
_diffrn_reflns_limit_k_min -17
_diffrn_reflns_limit_l_max 19
_diffrn_reflns_limit_l_min -19
_diffrn_reflns_number 78503
_diffrn_reflns_theta_full 28.50
_diffrn_reflns_theta_max 28.50
_diffrn_reflns_theta_min 1.67
_exptl_absorpt_coefficient_mu 0.688
_exptl_absorpt_correction_T_max 0.9344
_exptl_absorpt_correction_T_min 0.8522
_exptl_absorpt_correction_type multi-scan
_exptl_absorpt_process_details Bruker-SADABS
_exptl_crystal_colour red
_exptl_crystal_density_diffrn 1.428
_exptl_crystal_density_method 'not measured'
_exptl_crystal_description blocks
_exptl_crystal_F_000 1024
_exptl_crystal_size_max 0.24
_exptl_crystal_size_mid 0.21
_exptl_crystal_size_min 0.10
_refine_diff_density_max 1.266
_refine_diff_density_min -0.837
_refine_diff_density_rms 0.186
_refine_ls_extinction_method none
_refine_ls_goodness_of_fit_ref 1.266
_refine_ls_hydrogen_treatment mixed
_refine_ls_matrix_type full
_refine_ls_number_parameters 624
_refine_ls_number_reflns 11424
_refine_ls_number_restraints 0
_refine_ls_restrained_S_all 1.266
_refine_ls_R_factor_all 0.0852
_refine_ls_R_factor_gt 0.0719
_refine_ls_shift/su_max 0.001
_refine_ls_shift/su_mean 0.000
_refine_ls_structure_factor_coef Fsqd
_refine_ls_weighting_details 'calc w=1/[\s^2^(Fo^2^)+(0.0692P)^2^+6.8469P] where P=(Fo^2^+2Fc^2^)/3'
_refine_ls_weighting_scheme calc
_refine_ls_wR_factor_gt 0.1842
_refine_ls_wR_factor_ref 0.1990
_reflns_number_gt 10036
_reflns_number_total 11424
_reflns_threshold_expression >2sigma(I)
_cod_data_source_file c5ce02349a2.cif
_cod_data_source_block roger75_0m
_cod_depositor_comments
;
The following automatic conversions were performed:

'_symmetry_cell_setting' value 'Triclinic' changed to 'triclinic'
according to
/usr/data/users/saulius/crontab/automatic-downloads/rss-feeds/RSC/lib/dictionaries/cif_core.dic
dictionary named 'cif_core.dic' version 2.4.2 from 2011-04-26.

Automatic conversion script
Id: cif_fix_values 4268 2015-11-12 08:31:59Z antanas 

 Adding full bibliography for 7224025--7224030.cif.

2018-01-25
Z value and formula fixed to values more according to usual
chemical conventions.                 miguel
;
_cod_original_formula_weight 497.31
_cod_original_formula_units_Z 4
_cod_original_sg_symbol_H-M P-1
_cod_original_formula_sum 'C26 H19 Fe N5 O2.50'
_cod_database_code 7224030

loop_
_symmetry_equiv_pos_as_xyz
'x, y, z'
'-x, -y, -z'

loop_
_atom_site_label
_atom_site_type_symbol
_atom_site_fract_x
_atom_site_fract_y
_atom_site_fract_z
_atom_site_U_iso_or_equiv
_atom_site_adp_type
_atom_site_occupancy
_atom_site_symmetry_multiplicity
_atom_site_calc_flag
_atom_site_refinement_flags
Fe1 Fe 0.36311(4) 0.58960(4) 0.15269(4) 0.01860(14) Uani 1 1 d .
Fe2 Fe 0.35202(4) 0.83487(4) 0.26387(4) 0.01814(14) Uani 1 1 d .
O5 O 0.3171(3) 0.7026(2) 0.1963(2) 0.0283(6) Uani 1 1 d .
C3 C 0.4934(3) 0.8636(3) 0.5461(3) 0.0267(8) Uani 1 1 d .
H3 H 0.4984 0.9342 0.5435 0.032 Uiso 1 1 calc R
C29 C 0.3027(3) 0.8195(3) -0.0276(3) 0.0215(7) Uani 1 1 d .
C30 C 0.4015(3) 0.7775(3) -0.0320(3) 0.0209(7) Uani 1 1 d .
C5 C 0.4030(3) 0.6842(3) 0.4824(3) 0.0206(7) Uani 1 1 d .
C7 C 0.3132(3) 0.5267(3) 0.3330(3) 0.0187(7) Uani 1 1 d .
C28 C 0.3021(3) 0.8886(3) 0.0572(3) 0.0217(7) Uani 1 1 d .
C37 C 0.5877(3) 0.9399(3) 0.3302(3) 0.0264(8) Uani 1 1 d .
C35 C 0.4844(3) 0.9570(3) 0.1581(3) 0.0223(7) Uani 1 1 d .
H35 H 0.4897 0.9843 0.1029 0.027 Uiso 1 1 calc R
C24 C 0.6973(4) 0.5750(4) 0.4037(4) 0.0311(9) Uani 1 1 d .
H24 H 0.6953 0.5632 0.4663 0.037 Uiso 1 1 calc R
C31 C 0.4128(3) 0.6782(3) -0.0214(3) 0.0219(7) Uani 1 1 d .
C4 C 0.4074(3) 0.7863(3) 0.4765(3) 0.0195(7) Uani 1 1 d .
C9 C 0.1357(3) 0.4316(3) 0.3178(3) 0.0243(8) Uani 1 1 d .
H9 H 0.0758 0.3730 0.2877 0.029 Uiso 1 1 calc R
C6 C 0.3094(3) 0.5969(3) 0.4158(3) 0.0191(7) Uani 1 1 d .
C44 C 0.1632(3) 0.4423(3) 0.0137(3) 0.0249(8) Uani 1 1 d .
C18 C 0.4986(3) 0.5458(3) 0.3512(3) 0.0210(7) Uani 1 1 d .
H18 H 0.5048 0.5286 0.4135 0.025 Uiso 1 1 calc R
C20 C 0.5998(3) 0.5915(3) 0.2356(3) 0.0264(8) Uani 1 1 d .
C13 C 0.1405(3) 0.8811(3) 0.2699(3) 0.0253(8) Uani 1 1 d .
C19 C 0.6003(3) 0.5713(3) 0.3293(3) 0.0218(7) Uani 1 1 d .
C1 C 0.5628(4) 0.7325(3) 0.6191(3) 0.0302(9) Uani 1 1 d .
H1 H 0.6174 0.7137 0.6687 0.036 Uiso 1 1 calc R
C8 C 0.2250(3) 0.4414(3) 0.2846(3) 0.0222(7) Uani 1 1 d .
H8 H 0.2262 0.3908 0.2297 0.027 Uiso 1 1 calc R
C26 C 0.1263(4) 0.9070(4) -0.0400(3) 0.0329(10) Uani 1 1 d .
H26 H 0.0646 0.9379 -0.0475 0.039 Uiso 1 1 calc R
C11 C 0.2317(3) 0.8127(3) 0.4160(3) 0.0246(8) Uani 1 1 d .
H11 H 0.2256 0.7941 0.4750 0.029 Uiso 1 1 calc R
C12 C 0.1367(3) 0.8383(3) 0.3516(3) 0.0252(8) Uani 1 1 d .
C36 C 0.5842(3) 0.9744(3) 0.2424(3) 0.0249(8) Uani 1 1 d .
C42 C 0.2390(3) 0.5717(3) -0.0678(3) 0.0254(8) Uani 1 1 d .
H42 H 0.2267 0.5956 -0.1275 0.030 Uiso 1 1 calc R
C43 C 0.1510(3) 0.4965(3) -0.0632(3) 0.0254(8) Uani 1 1 d .
C21 C 0.7018(4) 0.6115(4) 0.2212(3) 0.0341(10) Uani 1 1 d .
H21 H 0.7052 0.6246 0.1594 0.041 Uiso 1 1 calc R
C10 C 0.1353(3) 0.5089(3) 0.3956(3) 0.0265(8) Uani 1 1 d .
H10 H 0.0716 0.5045 0.4148 0.032 Uiso 1 1 calc R
C27 C 0.2132(3) 0.9349(3) 0.0498(3) 0.0266(8) Uani 1 1 d .
H27 H 0.2120 0.9848 0.1053 0.032 Uiso 1 1 calc R
C22 C 0.7979(4) 0.6125(4) 0.2964(4) 0.0345(10) Uani 1 1 d .
H22 H 0.8658 0.6251 0.2845 0.041 Uiso 1 1 calc R
C32 C 0.5046(4) 0.6454(3) -0.0334(3) 0.0283(9) Uani 1 1 d .
H32 H 0.5147 0.5784 -0.0261 0.034 Uiso 1 1 calc R
C41 C 0.6815(4) 1.0234(4) 0.2326(4) 0.0332(9) Uani 1 1 d .
H41 H 0.6786 1.0455 0.1730 0.040 Uiso 1 1 calc R
C2 C 0.5719(4) 0.8357(3) 0.6194(3) 0.0295(9) Uani 1 1 d .
H2 H 0.6308 0.8870 0.6687 0.035 Uiso 1 1 calc R
C23 C 0.7971(4) 0.5956(4) 0.3885(4) 0.0348(10) Uani 1 1 d .
H23 H 0.8636 0.5981 0.4398 0.042 Uiso 1 1 calc R
C38 C 0.6908(4) 0.9571(4) 0.4051(3) 0.0359(10) Uani 1 1 d .
H38 H 0.6956 0.9345 0.4647 0.043 Uiso 1 1 calc R
C14 C 0.0438(4) 0.9045(4) 0.2123(4) 0.0344(10) Uani 1 1 d .
H14 H 0.0440 0.9336 0.1570 0.041 Uiso 1 1 calc R
C40 C 0.7818(4) 1.0405(4) 0.3073(4) 0.0361(10) Uani 1 1 d .
H40 H 0.8470 1.0750 0.3000 0.043 Uiso 1 1 calc R
C39 C 0.7854(4) 1.0065(4) 0.3929(4) 0.0371(10) Uani 1 1 d .
H39 H 0.8542 1.0173 0.4445 0.045 Uiso 1 1 calc R
C25 C 0.1309(4) 0.8333(4) -0.1189(3) 0.0323(9) Uani 1 1 d .
H25 H 0.0695 0.8119 -0.1792 0.039 Uiso 1 1 calc R
C34 C 0.5648(4) 0.8086(3) -0.0640(4) 0.0316(9) Uani 1 1 d .
H34 H 0.6183 0.8540 -0.0782 0.038 Uiso 1 1 calc R
C17 C 0.0388(4) 0.8215(4) 0.3740(4) 0.0349(10) Uani 1 1 d .
H17 H 0.0370 0.7933 0.4295 0.042 Uiso 1 1 calc R
C33 C 0.5807(4) 0.7105(4) -0.0557(4) 0.0317(9) Uani 1 1 d .
H33 H 0.6433 0.6887 -0.0655 0.038 Uiso 1 1 calc R
N2 N 0.2200(3) 0.5893(3) 0.4450(3) 0.0251(7) Uani 1 1 d .
N6 N 0.4767(3) 0.8416(3) -0.0526(3) 0.0276(7) Uani 1 1 d .
N4 N 0.4004(3) 0.5444(2) 0.2937(2) 0.0190(6) Uani 1 1 d .
N1 N 0.4805(3) 0.6569(3) 0.5523(3) 0.0268(7) Uani 1 1 d .
N3 N 0.3242(3) 0.8127(2) 0.4009(2) 0.0197(6) Uani 1 1 d .
N7 N 0.3888(3) 0.9074(2) 0.1514(2) 0.0202(6) Uani 1 1 d .
N8 N 0.3333(3) 0.6099(2) 0.0016(2) 0.0220(6) Uani 1 1 d .
N5 N 0.2175(3) 0.7907(3) -0.1144(3) 0.0276(7) Uani 1 1 d .
O4 O 0.2555(2) 0.4624(2) 0.0908(2) 0.0257(6) Uani 1 1 d .
O1 O 0.2308(2) 0.9008(2) 0.2471(2) 0.0282(6) Uani 1 1 d .
O3 O 0.4997(2) 0.8947(3) 0.3455(2) 0.0345(7) Uani 1 1 d .
O2 O 0.5107(2) 0.5915(3) 0.1630(2) 0.0342(7) Uani 1 1 d .
C45 C 0.0748(4) 0.3633(3) 0.0052(3) 0.0334(10) Uani 1 1 d .
H45 H 0.0828 0.3233 0.0538 0.040 Uiso 1 1 calc R
C47 C -0.0368(4) 0.3967(4) -0.1478(4) 0.0372(10) Uani 1 1 d .
H47 H -0.1047 0.3820 -0.2013 0.045 Uiso 1 1 calc R
C46 C -0.0239(4) 0.3427(4) -0.0729(4) 0.0388(11) Uani 1 1 d .
H46 H -0.0836 0.2909 -0.0754 0.047 Uiso 1 1 calc R
C15 C -0.0513(4) 0.8858(4) 0.2356(4) 0.0419(12) Uani 1 1 d .
H15 H -0.1161 0.9011 0.1951 0.050 Uiso 1 1 calc R
C48 C 0.0507(4) 0.4720(4) -0.1429(3) 0.0344(10) Uani 1 1 d .
H48 H 0.0430 0.5080 -0.1947 0.041 Uiso 1 1 calc R
C16 C -0.0540(4) 0.8454(4) 0.3166(4) 0.0423(12) Uani 1 1 d .
H16 H -0.1197 0.8341 0.3325 0.051 Uiso 1 1 calc R
N9 N 0.1564(5) 0.1642(4) 0.2157(5) 0.0657(16) Uani 1 1 d .
C49 C 0.1441(5) 0.1653(4) 0.2907(6) 0.0536(16) Uani 1 1 d .
C50 C 0.1290(6) 0.1638(6) 0.3865(6) 0.071(2) Uani 1 1 d .
H50A H 0.0971 0.0926 0.3861 0.107 Uiso 1 1 calc R
H50B H 0.0794 0.2088 0.3976 0.107 Uiso 1 1 calc R
H50C H 0.2002 0.1889 0.4406 0.107 Uiso 1 1 calc R
N10 N 0.0778(4) 0.6845(4) 0.6141(4) 0.0526(12) Uani 1 1 d .
C52 C 0.2866(4) 0.6947(4) 0.6874(4) 0.0385(11) Uani 1 1 d .
H52A H 0.3265 0.7483 0.6652 0.058 Uiso 1 1 calc R
H52B H 0.3025 0.6275 0.6640 0.058 Uiso 1 1 calc R
H52C H 0.3099 0.7125 0.7609 0.058 Uiso 1 1 calc R
C51 C 0.1696(4) 0.6882(4) 0.6463(4) 0.0382(11) Uani 1 1 d .

loop_
_atom_site_aniso_label
_atom_site_aniso_U_11
_atom_site_aniso_U_22
_atom_site_aniso_U_33
_atom_site_aniso_U_23
_atom_site_aniso_U_13
_atom_site_aniso_U_12
Fe1 0.0244(3) 0.0165(3) 0.0181(3) 0.00569(19) 0.0105(2) 0.0054(2)
Fe2 0.0214(3) 0.0162(3) 0.0158(2) 0.00413(19) 0.0044(2) 0.0046(2)
O5 0.0442(17) 0.0210(14) 0.0244(14) 0.0049(11) 0.0159(13) 0.0129(13)
C3 0.029(2) 0.0223(19) 0.028(2) 0.0082(16) 0.0078(17) 0.0034(16)
C29 0.0216(18) 0.0240(19) 0.0209(17) 0.0107(15) 0.0064(14) 0.0068(15)
C30 0.0272(19) 0.0193(18) 0.0186(17) 0.0060(14) 0.0094(15) 0.0066(15)
C5 0.0217(18) 0.0205(18) 0.0186(17) 0.0058(14) 0.0068(14) 0.0005(14)
C7 0.0186(17) 0.0189(17) 0.0220(17) 0.0110(14) 0.0081(14) 0.0045(14)
C28 0.0230(18) 0.0238(19) 0.0212(17) 0.0129(15) 0.0065(15) 0.0073(15)
C37 0.0206(19) 0.033(2) 0.0218(18) 0.0012(16) 0.0065(15) 0.0030(16)
C35 0.0270(19) 0.0179(17) 0.0248(18) 0.0087(14) 0.0102(15) 0.0064(15)
C24 0.028(2) 0.035(2) 0.037(2) 0.0173(19) 0.0141(18) 0.0092(18)
C31 0.0280(19) 0.0226(18) 0.0201(17) 0.0098(14) 0.0118(15) 0.0074(15)
C4 0.0220(18) 0.0226(18) 0.0143(16) 0.0070(14) 0.0061(14) 0.0033(14)
C9 0.0210(18) 0.0216(18) 0.0282(19) 0.0109(15) 0.0051(15) -0.0011(15)
C6 0.0190(17) 0.0201(17) 0.0197(17) 0.0096(14) 0.0057(14) 0.0046(14)
C44 0.027(2) 0.0247(19) 0.0217(18) 0.0017(15) 0.0085(15) 0.0054(16)
C18 0.0237(18) 0.0193(17) 0.0237(18) 0.0095(14) 0.0099(15) 0.0062(14)
C20 0.0218(19) 0.031(2) 0.027(2) 0.0061(16) 0.0099(16) 0.0042(16)
C13 0.029(2) 0.0192(18) 0.0249(19) 0.0009(15) 0.0060(16) 0.0097(16)
C19 0.030(2) 0.0158(17) 0.0264(19) 0.0076(14) 0.0178(16) 0.0054(15)
C1 0.027(2) 0.033(2) 0.029(2) 0.0110(18) 0.0027(17) 0.0096(17)
C8 0.0241(19) 0.0218(18) 0.0225(18) 0.0112(15) 0.0077(15) 0.0031(15)
C26 0.026(2) 0.049(3) 0.035(2) 0.025(2) 0.0116(18) 0.021(2)
C11 0.028(2) 0.0231(19) 0.0243(18) 0.0075(15) 0.0097(16) 0.0060(16)
C12 0.026(2) 0.0224(19) 0.0263(19) 0.0056(15) 0.0073(16) 0.0056(15)
C36 0.028(2) 0.0191(18) 0.0259(19) 0.0042(15) 0.0083(16) 0.0052(15)
C42 0.033(2) 0.028(2) 0.0217(18) 0.0098(16) 0.0131(16) 0.0136(17)
C43 0.026(2) 0.026(2) 0.0256(19) 0.0058(16) 0.0102(16) 0.0086(16)
C21 0.029(2) 0.047(3) 0.029(2) 0.0081(19) 0.0175(18) 0.0050(19)
C10 0.0195(18) 0.034(2) 0.030(2) 0.0148(17) 0.0107(16) 0.0065(16)
C27 0.031(2) 0.030(2) 0.0248(19) 0.0132(16) 0.0105(16) 0.0144(17)
C22 0.021(2) 0.037(2) 0.047(3) 0.009(2) 0.0152(19) 0.0033(17)
C32 0.037(2) 0.027(2) 0.033(2) 0.0144(17) 0.0213(19) 0.0159(18)
C41 0.031(2) 0.031(2) 0.039(2) 0.0101(19) 0.0108(19) 0.0098(18)
C2 0.028(2) 0.030(2) 0.026(2) 0.0058(17) 0.0051(17) 0.0051(17)
C23 0.021(2) 0.039(2) 0.043(3) 0.011(2) 0.0068(18) 0.0086(18)
C38 0.026(2) 0.050(3) 0.025(2) 0.0035(19) 0.0043(17) 0.004(2)
C14 0.036(2) 0.034(2) 0.034(2) 0.0089(19) 0.0075(19) 0.019(2)
C40 0.020(2) 0.034(2) 0.050(3) 0.003(2) 0.0125(19) 0.0022(17)
C39 0.022(2) 0.044(3) 0.036(2) 0.001(2) 0.0026(18) 0.0036(19)
C25 0.023(2) 0.043(3) 0.030(2) 0.0162(19) 0.0029(17) 0.0072(18)
C34 0.031(2) 0.028(2) 0.043(2) 0.0156(19) 0.0178(19) 0.0057(17)
C17 0.030(2) 0.031(2) 0.047(3) 0.011(2) 0.018(2) 0.0057(18)
C33 0.033(2) 0.035(2) 0.041(2) 0.0168(19) 0.024(2) 0.0162(19)
N2 0.0202(16) 0.0330(18) 0.0249(16) 0.0094(14) 0.0103(13) 0.0059(14)
N6 0.0287(18) 0.0250(17) 0.0358(19) 0.0147(15) 0.0151(15) 0.0086(14)
N4 0.0212(15) 0.0147(14) 0.0242(15) 0.0062(12) 0.0117(13) 0.0029(12)
N1 0.0233(17) 0.0264(17) 0.0294(18) 0.0088(14) 0.0053(14) 0.0066(14)
N3 0.0207(15) 0.0191(15) 0.0175(14) 0.0036(12) 0.0050(12) 0.0033(12)
N7 0.0224(16) 0.0167(15) 0.0213(15) 0.0058(12) 0.0050(12) 0.0069(12)
N8 0.0280(17) 0.0182(15) 0.0236(16) 0.0048(12) 0.0139(13) 0.0062(13)
N5 0.0243(17) 0.0323(19) 0.0227(16) 0.0080(14) 0.0028(13) 0.0055(14)
O4 0.0330(15) 0.0194(13) 0.0227(13) 0.0066(11) 0.0086(12) -0.0001(11)
O1 0.0303(15) 0.0356(16) 0.0286(15) 0.0159(13) 0.0135(12) 0.0191(13)
O3 0.0204(14) 0.059(2) 0.0205(14) 0.0126(14) 0.0047(11) 0.0000(14)
O2 0.0215(14) 0.059(2) 0.0248(15) 0.0141(14) 0.0110(12) 0.0052(14)
C45 0.040(2) 0.028(2) 0.028(2) 0.0042(17) 0.0117(19) -0.0015(19)
C47 0.026(2) 0.039(3) 0.037(2) -0.001(2) 0.0041(19) 0.0030(19)
C46 0.030(2) 0.036(2) 0.041(3) -0.002(2) 0.010(2) -0.0048(19)
C15 0.030(2) 0.038(3) 0.056(3) 0.008(2) 0.010(2) 0.018(2)
C48 0.033(2) 0.038(2) 0.031(2) 0.0091(19) 0.0068(19) 0.0125(19)
C16 0.027(2) 0.039(3) 0.064(3) 0.013(2) 0.018(2) 0.010(2)
N9 0.052(3) 0.044(3) 0.082(4) 0.009(3) 0.000(3) 0.010(2)
C49 0.033(3) 0.032(3) 0.074(4) 0.001(3) -0.010(3) 0.011(2)
C50 0.062(4) 0.056(4) 0.074(5) -0.002(3) -0.002(3) 0.023(3)
N10 0.035(2) 0.057(3) 0.060(3) 0.003(2) 0.019(2) 0.000(2)
C52 0.036(2) 0.046(3) 0.030(2) -0.003(2) 0.0149(19) 0.008(2)
C51 0.039(3) 0.036(3) 0.037(2) -0.001(2) 0.019(2) -0.001(2)

loop_
_atom_type_symbol
_atom_type_description
_atom_type_scat_dispersion_real
_atom_type_scat_dispersion_imag
_atom_type_scat_source
C C 0.0033 0.0016 'International Tables Vol C Tables 4.2.6.8 and 6.1.1.4'
H H 0.0000 0.0000 'International Tables Vol C Tables 4.2.6.8 and 6.1.1.4'
N N 0.0061 0.0033 'International Tables Vol C Tables 4.2.6.8 and 6.1.1.4'
Fe Fe 0.3463 0.8444 'International Tables Vol C Tables 4.2.6.8 and 6.1.1.4'
O O 0.0106 0.0060 'International Tables Vol C Tables 4.2.6.8 and 6.1.1.4'

loop_
_geom_angle_atom_site_label_1
_geom_angle_atom_site_label_2
_geom_angle_atom_site_label_3
_geom_angle
O5 Fe1 O2 123.32(15)
O5 Fe1 O4 117.65(14)
O2 Fe1 O4 119.02(14)
O5 Fe1 N4 95.01(12)
O2 Fe1 N4 86.81(12)
O4 Fe1 N4 89.17(12)
O5 Fe1 N8 95.00(12)
O2 Fe1 N8 88.32(13)
O4 Fe1 N8 85.52(12)
N4 Fe1 N8 169.95(12)
O5 Fe2 O3 118.73(15)
O5 Fe2 O1 114.47(14)
O3 Fe2 O1 126.78(15)
O5 Fe2 N7 99.15(12)
O3 Fe2 N7 86.50(13)
O1 Fe2 N7 86.62(12)
O5 Fe2 N3 98.80(12)
O3 Fe2 N3 86.15(12)
O1 Fe2 N3 84.67(12)
N7 Fe2 N3 162.00(12)
Fe2 O5 Fe1 148.0(2)
C2 C3 C4 118.8(4)
N5 C29 C28 122.6(4)
N5 C29 C30 114.5(3)
C28 C29 C30 122.7(3)
N6 C30 C31 122.1(4)
N6 C30 C29 114.3(3)
C31 C30 C29 123.6(3)
N1 C5 C4 122.3(3)
N1 C5 C6 114.9(3)
C4 C5 C6 122.7(3)
C8 C7 C6 118.3(3)
C8 C7 N4 120.1(3)
C6 C7 N4 121.5(3)
C27 C28 C29 118.7(4)
C27 C28 N7 120.6(4)
C29 C28 N7 120.7(3)
O3 C37 C38 119.0(4)
O3 C37 C36 123.3(4)
C38 C37 C36 117.8(4)
N7 C35 C36 125.6(4)
C23 C24 C19 121.1(4)
C32 C31 C30 118.4(4)
C32 C31 N8 119.3(3)
C30 C31 N8 122.3(3)
C5 C4 C3 118.9(3)
C5 C4 N3 120.9(3)
C3 C4 N3 120.2(3)
C10 C9 C8 118.6(4)
N2 C6 C7 122.2(3)
N2 C6 C5 113.5(3)
C7 C6 C5 124.2(3)
O4 C44 C45 119.8(4)
O4 C44 C43 122.1(4)
C45 C44 C43 118.1(4)
N4 C18 C19 126.3(3)
O2 C20 C21 119.1(4)
O2 C20 C19 124.1(4)
C21 C20 C19 116.8(4)
O1 C13 C14 119.7(4)
O1 C13 C12 122.5(4)
C14 C13 C12 117.8(4)
C24 C19 C20 121.3(4)
C24 C19 C18 117.2(3)
C20 C19 C18 121.6(4)
N1 C1 C2 123.2(4)
C9 C8 C7 119.1(4)
C27 C26 C25 118.7(4)
N3 C11 C12 126.2(4)
C17 C12 C13 120.0(4)
C17 C12 C11 117.9(4)
C13 C12 C11 122.2(4)
C41 C36 C37 119.7(4)
C41 C36 C35 117.1(4)
C37 C36 C35 123.1(4)
N8 C42 C43 126.1(4)
C48 C43 C44 119.4(4)
C48 C43 C42 117.4(4)
C44 C43 C42 123.1(4)
C22 C21 C20 120.7(4)
N2 C10 C9 123.2(4)
C26 C27 C28 118.8(4)
C23 C22 C21 121.7(4)
C33 C32 C31 119.5(4)
C40 C41 C36 121.7(4)
C1 C2 C3 118.7(4)
C24 C23 C22 118.4(4)
C39 C38 C37 120.8(4)
C15 C14 C13 120.7(5)
C41 C40 C39 118.7(4)
C40 C39 C38 121.3(4)
N5 C25 C26 123.3(4)
N6 C34 C33 122.4(4)
C16 C17 C12 120.8(5)
C32 C33 C34 118.9(4)
C10 N2 C6 118.3(4)
C34 N6 C30 118.7(4)
C18 N4 C7 117.4(3)
C18 N4 Fe1 124.8(3)
C7 N4 Fe1 117.2(2)
C1 N1 C5 118.0(4)
C11 N3 C4 116.0(3)
C11 N3 Fe2 123.8(3)
C4 N3 Fe2 120.0(2)
C35 N7 C28 117.1(3)
C35 N7 Fe2 125.5(3)
C28 N7 Fe2 116.9(2)
C42 N8 C31 117.0(3)
C42 N8 Fe1 121.6(3)
C31 N8 Fe1 120.9(3)
C25 N5 C29 117.7(4)
C44 O4 Fe1 129.0(3)
C13 O1 Fe2 131.3(3)
C37 O3 Fe2 134.9(3)
C20 O2 Fe1 134.7(3)
C46 C45 C44 121.1(4)
C48 C47 C46 118.8(4)
C45 C46 C47 121.0(4)
C14 C15 C16 121.1(4)
C47 C48 C43 121.5(4)
C17 C16 C15 119.6(5)
N9 C49 C50 178.4(7)
N10 C51 C52 179.1(6)

loop_
_geom_bond_atom_site_label_1
_geom_bond_atom_site_label_2
_geom_bond_distance
Fe1 O5 1.796(3)
Fe1 O2 1.887(3)
Fe1 O4 1.909(3)
Fe1 N4 2.162(3)
Fe1 N8 2.166(3)
Fe2 O5 1.778(3)
Fe2 O3 1.891(3)
Fe2 O1 1.908(3)
Fe2 N7 2.167(3)
Fe2 N3 2.170(3)
C3 C2 1.388(6)
C3 C4 1.390(5)
C29 N5 1.345(5)
C29 C28 1.394(5)
C29 C30 1.502(5)
C30 N6 1.341(5)
C30 C31 1.397(5)
C5 N1 1.347(5)
C5 C4 1.384(5)
C5 C6 1.496(5)
C7 C8 1.395(5)
C7 C6 1.396(5)
C7 N4 1.423(5)
C28 C27 1.388(5)
C28 N7 1.434(5)
C37 O3 1.313(5)
C37 C38 1.407(6)
C37 C36 1.414(6)
C35 N7 1.289(5)
C35 C36 1.445(6)
C24 C23 1.381(6)
C24 C19 1.381(6)
C31 C32 1.389(6)
C31 N8 1.433(5)
C4 N3 1.431(5)
C9 C10 1.383(6)
C9 C8 1.384(6)
C6 N2 1.350(5)
C44 O4 1.323(5)
C44 C45 1.402(6)
C44 C43 1.416(6)
C18 N4 1.299(5)
C18 C19 1.460(5)
C20 O2 1.313(5)
C20 C21 1.403(6)
C20 C19 1.422(5)
C13 O1 1.318(5)
C13 C14 1.408(6)
C13 C12 1.411(6)
C1 N1 1.342(6)
C1 C2 1.373(6)
C26 C27 1.385(6)
C26 C25 1.386(7)
C11 N3 1.292(5)
C11 C12 1.443(6)
C12 C17 1.405(6)
C36 C41 1.397(6)
C42 N8 1.290(5)
C42 C43 1.434(6)
C43 C48 1.405(6)
C21 C22 1.388(7)
C10 N2 1.333(5)
C22 C23 1.387(7)
C32 C33 1.372(6)
C41 C40 1.379(6)
C38 C39 1.385(7)
C14 C15 1.379(7)
C40 C39 1.380(7)
C25 N5 1.337(6)
C34 N6 1.340(6)
C34 C33 1.388(6)
C17 C16 1.371(7)
C45 C46 1.384(7)
C47 C48 1.380(7)
C47 C46 1.390(7)
C15 C16 1.381(8)
N9 C49 1.135(9)
C49 C50 1.454(11)
N10 C51 1.141(7)
C52 C51 1.449(7)
